data_7052343
loop_
_publ_author_name
'Jorge S. Gancheff'
'Carlos Kremer'
'Oscar N. Ventura'
'Sixto Dom\'inguez'
'Carla Bazzicalupi'
'Antonio Bianchi'
'Leopoldo Suescun'
'Alvaro W. Mombr\'u'

_publ_section_title
;
 ReO<small><sub>2</sub></small><small><sup>+</sup></small> chelates
 with aliphatic diamines. Structural and proton transfer properties
;
_journal_issue 11
_journal_name_full 'New Journal of Chemistry'
_journal_page_first 1650
_journal_paper_doi 10.1039/b606797b
_journal_volume 30
_journal_year 2006
_chemical_formula_sum 'C12 H36 I N4 O4 Re'
_chemical_formula_weight 613.56
_chemical_name_systematic
;
?
;
_space_group_IT_number 15
_symmetry_cell_setting monoclinic
_symmetry_space_group_name_Hall '-C 2yc'
_symmetry_space_group_name_H-M 'C 1 2/c 1'
_atom_sites_solution_hydrogens geom
_atom_sites_solution_primary direct
_atom_sites_solution_secondary difmap
_audit_creation_method SHELXL-97
_cell_angle_alpha 90.00
_cell_angle_beta 128.293(5)
_cell_angle_gamma 90.00
_cell_formula_units_Z 4
_cell_length_a 13.8941(17)
_cell_length_b 19.078(4)
_cell_length_c 10.2235(14)
_cell_measurement_reflns_used 25
_cell_measurement_temperature 293(2)
_cell_measurement_theta_max 14.75
_cell_measurement_theta_min 10.16
_cell_volume 2126.9(6)
_computing_cell_refinement 'MSC/AFC Diffractometer Software, 1993'
_computing_data_collection 'MSC/AFC Diffractometer Software, 1993'
_computing_data_reduction 'MSC/AFC Diffractometer Software, 1993'
_computing_molecular_graphics 'ZORTEP (Zsolnai, 1995)'
_computing_publication_material 'PLATON (Spek, 1990)'
_computing_structure_refinement 'SHELXL-97 (Sheldrick, 1997)'
_diffrn_ambient_temperature 293(2)
_diffrn_measured_fraction_theta_full 0.998
_diffrn_measured_fraction_theta_max 0.998
_diffrn_measurement_device_type 'Rigaku AFC7S'
_diffrn_measurement_method \q/2\q
_diffrn_radiation_monochromator graphite
_diffrn_radiation_source 'fine-focus sealed tube'
_diffrn_radiation_type MoK\a
_diffrn_radiation_wavelength 0.71069
_diffrn_reflns_av_R_equivalents 0.0836
_diffrn_reflns_av_sigmaI/netI 0.0636
_diffrn_reflns_limit_h_max 18
_diffrn_reflns_limit_h_min -1
_diffrn_reflns_limit_k_max 24
_diffrn_reflns_limit_k_min -1
_diffrn_reflns_limit_l_max 10
_diffrn_reflns_limit_l_min -13
_diffrn_reflns_number 2915
_diffrn_reflns_theta_full 27.49
_diffrn_reflns_theta_max 27.49
_diffrn_reflns_theta_min 2.13
_exptl_absorpt_coefficient_mu 7.184
_exptl_absorpt_correction_T_max 0.6332
_exptl_absorpt_correction_T_min 0.2888
_exptl_absorpt_correction_type psi-scan
_exptl_absorpt_process_details 'MSC/AFC Diffractometer Software (1993)'
_exptl_crystal_colour yellow
_exptl_crystal_density_diffrn 1.915
_exptl_crystal_density_method 'not measured'
_exptl_crystal_description prism
_exptl_crystal_F_000 1184
_exptl_crystal_size_max 0.23
_exptl_crystal_size_mid 0.23
_exptl_crystal_size_min 0.07
_refine_diff_density_max 4.161
_refine_diff_density_min -2.359
_refine_diff_density_rms 0.196
_refine_ls_extinction_coef 0.00073(18)
_refine_ls_extinction_expression Fc^*^=kFc[1+0.001xFc^2^\l^3^/sin(2\q)]^-1/4^
_refine_ls_extinction_method SHELXL
_refine_ls_goodness_of_fit_ref 1.102
_refine_ls_hydrogen_treatment constr
_refine_ls_matrix_type full
_refine_ls_number_parameters 103
_refine_ls_number_reflns 2451
_refine_ls_number_restraints 0
_refine_ls_restrained_S_all 1.102
_refine_ls_R_factor_all 0.0554
_refine_ls_R_factor_gt 0.0430
_refine_ls_shift/su_max 0.000
_refine_ls_shift/su_mean 0.000
_refine_ls_structure_factor_coef Fsqd
_refine_ls_weighting_details 'calc w=1/[\s^2^(Fo^2^)+(0.0709P)^2^+6.4164P] where P=(Fo^2^+2Fc^2^)/3'
_refine_ls_weighting_scheme calc
_refine_ls_wR_factor_gt 0.1260
_refine_ls_wR_factor_ref 0.1335
_reflns_number_gt 1909
_reflns_number_total 2451
_reflns_threshold_expression >2sigma(I)
_cod_data_source_file b606797b.txt
_cod_data_source_block jg01
_cod_database_code 7052343

loop_
_symmetry_equiv_pos_as_xyz
'x, y, z'
'-x, y, -z+1/2'
'x+1/2, y+1/2, z'
'-x+1/2, y+1/2, -z+1/2'
'-x, -y, -z'
'x, -y, z-1/2'
'-x+1/2, -y+1/2, -z'
'x+1/2, -y+1/2, z-1/2'

loop_
_atom_site_label
_atom_site_type_symbol
_atom_site_fract_x
_atom_site_fract_y
_atom_site_fract_z
_atom_site_U_iso_or_equiv
_atom_site_adp_type
_atom_site_occupancy
_atom_site_symmetry_multiplicity
_atom_site_calc_flag
_atom_site_refinement_flags
_atom_site_disorder_assembly
_atom_site_disorder_group
C1 C 0.6771(9) 0.6874(5) 0.1807(12) 0.055(2) Uani 1 1 d . . .
H1A H 0.7601 0.6851 0.2166 0.066 Uiso 1 1 calc R . .
H1B H 0.6205 0.6826 0.0604 0.066 Uiso 1 1 calc R . .
C2 C 0.6565(8) 0.6294(4) 0.2610(10) 0.0499(18) Uani 1 1 d . . .
H2A H 0.5725 0.6307 0.2214 0.060 Uiso 1 1 calc R . .
H2B H 0.6705 0.5843 0.2315 0.060 Uiso 1 1 calc R . .
C3 C 0.6889(9) 0.8156(5) 0.1718(11) 0.053(2) Uani 1 1 d . . .
H3A H 0.7759 0.8135 0.2259 0.064 Uiso 1 1 calc R . .
H3B H 0.6738 0.8589 0.2062 0.064 Uiso 1 1 calc R . .
C4 C 0.6192(10) 0.8179(6) -0.0142(12) 0.068(2) Uani 1 1 d . . .
H4A H 0.6453 0.8578 -0.0423 0.101 Uiso 1 1 calc R . .
H4B H 0.5330 0.8214 -0.0692 0.101 Uiso 1 1 calc R . .
H4C H 0.6351 0.7758 -0.0496 0.101 Uiso 1 1 calc R . .
C5 C 0.8616(8) 0.6038(5) 0.5223(13) 0.062(2) Uani 1 1 d . . .
H5A H 0.9170 0.6171 0.6390 0.075 Uiso 1 1 calc R . .
H5B H 0.8959 0.6214 0.4700 0.075 Uiso 1 1 calc R . .
C6 C 0.8567(11) 0.5256(6) 0.511(2) 0.097(4) Uani 1 1 d . . .
H6A H 0.9377 0.5076 0.5644 0.145 Uiso 1 1 calc R . .
H6B H 0.8039 0.5117 0.3961 0.145 Uiso 1 1 calc R . .
H6C H 0.8254 0.5074 0.5657 0.145 Uiso 1 1 calc R . .
N1 N 0.6569(7) 0.7555(3) 0.2317(9) 0.0396(14) Uani 1 1 d . . .
H1 H 0.5751 0.7587 0.1796 0.047 Uiso 1 1 calc R . .
N2 N 0.7419(5) 0.6385(3) 0.4440(8) 0.0406(13) Uani 1 1 d . . .
H2 H 0.7070 0.6166 0.4843 0.049 Uiso 1 1 calc R . .
O1 O 0.8930(5) 0.7568(2) 0.5405(7) 0.0383(11) Uani 1 1 d . . .
O1W O 0.6444(8) 0.5461(4) 0.5669(11) 0.077(2) Uani 1 1 d . . .
I2 I 0.5000 0.58346(5) 0.7500 0.0645(3) Uani 1 2 d S . .
Re1 Re 0.7500 0.7500 0.5000 0.03396(18) Uani 1 2 d S . .

loop_
_atom_site_aniso_label
_atom_site_aniso_U_11
_atom_site_aniso_U_22
_atom_site_aniso_U_33
_atom_site_aniso_U_23
_atom_site_aniso_U_13
_atom_site_aniso_U_12
C1 0.065(5) 0.059(5) 0.055(5) -0.006(4) 0.044(4) 0.003(4)
C2 0.056(4) 0.045(4) 0.046(4) -0.016(3) 0.031(4) -0.010(3)
C3 0.063(5) 0.059(5) 0.050(5) -0.003(4) 0.041(4) -0.010(4)
C4 0.081(6) 0.079(7) 0.058(6) 0.005(5) 0.050(5) 0.005(5)
C5 0.054(5) 0.054(5) 0.069(6) -0.009(4) 0.033(4) 0.008(4)
C6 0.076(7) 0.057(6) 0.139(13) 0.002(7) 0.057(8) 0.017(5)
N1 0.042(3) 0.048(4) 0.036(3) -0.005(2) 0.028(3) -0.003(2)
N2 0.039(3) 0.047(3) 0.039(3) -0.004(3) 0.026(2) -0.001(2)
O1 0.035(3) 0.049(3) 0.036(3) -0.0069(19) 0.025(2) -0.0041(18)
O1W 0.101(5) 0.069(4) 0.088(5) -0.017(4) 0.073(5) -0.026(4)
I2 0.0859(6) 0.0646(5) 0.0556(5) 0.000 0.0502(5) 0.000
Re1 0.0320(2) 0.0411(3) 0.0333(3) -0.00621(14) 0.02243(19) -0.00404(13)

loop_
_atom_type_symbol
_atom_type_description
_atom_type_scat_dispersion_real
_atom_type_scat_dispersion_imag
_atom_type_scat_source
C C 0.0033 0.0016 'International Tables Vol C Tables 4.2.6.8 and 6.1.1.4'
H H 0.0000 0.0000 'International Tables Vol C Tables 4.2.6.8 and 6.1.1.4'
N N 0.0061 0.0033 'International Tables Vol C Tables 4.2.6.8 and 6.1.1.4'
O O 0.0106 0.0060 'International Tables Vol C Tables 4.2.6.8 and 6.1.1.4'
I I -0.4742 1.8119 'International Tables Vol C Tables 4.2.6.8 and 6.1.1.4'
Re Re -1.0185 7.2310 'International Tables Vol C Tables 4.2.6.8 and 6.1.1.4'

loop_
_geom_angle_atom_site_label_1
_geom_angle_atom_site_label_2
_geom_angle_atom_site_label_3
_geom_angle
_geom_angle_site_symmetry_1
_geom_angle_site_symmetry_3
_geom_angle_publ_flag
N1 C1 C2 108.0(6) . . ?
N1 C1 H1A 110.1 . . ?
C2 C1 H1A 110.1 . . ?
N1 C1 H1B 110.1 . . ?
C2 C1 H1B 110.1 . . ?
H1A C1 H1B 108.4 . . ?
N2 C2 C1 109.2(7) . . ?
N2 C2 H2A 109.8 . . ?
C1 C2 H2A 109.8 . . ?
N2 C2 H2B 109.8 . . ?
C1 C2 H2B 109.8 . . ?
H2A C2 H2B 108.3 . . ?
N1 C3 C4 114.7(8) . . ?
N1 C3 H3A 108.6 . . ?
C4 C3 H3A 108.6 . . ?
N1 C3 H3B 108.6 . . ?
C4 C3 H3B 108.6 . . ?
H3A C3 H3B 107.6 . . ?
C3 C4 H4A 109.5 . . ?
C3 C4 H4B 109.5 . . ?
H4A C4 H4B 109.5 . . ?
C3 C4 H4C 109.5 . . ?
H4A C4 H4C 109.5 . . ?
H4B C4 H4C 109.5 . . ?
N2 C5 C6 115.0(8) . . ?
N2 C5 H5A 108.5 . . ?
C6 C5 H5A 108.5 . . ?
N2 C5 H5B 108.5 . . ?
C6 C5 H5B 108.5 . . ?
H5A C5 H5B 107.5 . . ?
C5 C6 H6A 109.5 . . ?
C5 C6 H6B 109.5 . . ?
H6A C6 H6B 109.5 . . ?
C5 C6 H6C 109.5 . . ?
H6A C6 H6C 109.5 . . ?
H6B C6 H6C 109.5 . . ?
C1 N1 C3 111.0(7) . . ?
C1 N1 Re1 107.6(5) . . ?
C3 N1 Re1 117.1(5) . . ?
C1 N1 H1 106.9 . . ?
C3 N1 H1 106.9 . . ?
Re1 N1 H1 106.9 . . ?
C2 N2 C5 112.5(6) . . ?
C2 N2 Re1 108.5(5) . . ?
C5 N2 Re1 115.8(5) . . ?
C2 N2 H2 106.5 . . ?
C5 N2 H2 106.5 . . ?
Re1 N2 H2 106.5 . . ?
O1 Re1 O1 180.0(4) . 7_666 ?
O1 Re1 N2 90.0(2) . 7_666 ?
O1 Re1 N2 90.0(2) 7_666 7_666 ?
O1 Re1 N2 90.0(2) . . ?
O1 Re1 N2 90.0(2) 7_666 . ?
N2 Re1 N2 180.000(1) 7_666 . ?
O1 Re1 N1 90.3(3) . 7_666 ?
O1 Re1 N1 89.7(3) 7_666 7_666 ?
N2 Re1 N1 79.9(2) 7_666 7_666 ?
N2 Re1 N1 100.1(2) . 7_666 ?
O1 Re1 N1 89.7(3) . . ?
O1 Re1 N1 90.3(3) 7_666 . ?
N2 Re1 N1 100.1(2) 7_666 . ?
N2 Re1 N1 79.9(2) . . ?
N1 Re1 N1 180.000(1) 7_666 . ?

loop_
_geom_bond_atom_site_label_1
_geom_bond_atom_site_label_2
_geom_bond_distance
_geom_bond_site_symmetry_2
_geom_bond_publ_flag
C1 N1 1.491(10) . ?
C1 C2 1.507(13) . ?
C1 H1A 0.9700 . ?
C1 H1B 0.9700 . ?
C2 N2 1.479(10) . ?
C2 H2A 0.9700 . ?
C2 H2B 0.9700 . ?
C3 N1 1.491(10) . ?
C3 C4 1.508(13) . ?
C3 H3A 0.9700 . ?
C3 H3B 0.9700 . ?
C4 H4A 0.9600 . ?
C4 H4B 0.9600 . ?
C4 H4C 0.9600 . ?
C5 N2 1.482(10) . ?
C5 C6 1.494(15) . ?
C5 H5A 0.9700 . ?
C5 H5B 0.9700 . ?
C6 H6A 0.9600 . ?
C6 H6B 0.9600 . ?
C6 H6C 0.9600 . ?
N1 Re1 2.193(7) . ?
N1 H1 0.9100 . ?
N2 Re1 2.187(6) . ?
N2 H2 0.9100 . ?
O1 Re1 1.766(5) . ?
Re1 O1 1.766(5) 7_666 ?
Re1 N2 2.187(6) 7_666 ?
Re1 N1 2.193(7) 7_666 ?

loop_
_geom_torsion_atom_site_label_1
_geom_torsion_atom_site_label_2
_geom_torsion_atom_site_label_3
_geom_torsion_atom_site_label_4
_geom_torsion
_geom_torsion_site_symmetry_1
_geom_torsion_site_symmetry_2
_geom_torsion_site_symmetry_3
_geom_torsion_site_symmetry_4
_geom_torsion_publ_flag
N1 C1 C2 N2 -58.5(9) . . . . ?
C2 C1 N1 C3 173.9(7) . . . . ?
C2 C1 N1 Re1 44.5(8) . . . . ?
C4 C3 N1 C1 57.7(11) . . . . ?
C4 C3 N1 Re1 -178.2(6) . . . . ?
C1 C2 N2 C5 -87.9(8) . . . . ?
C1 C2 N2 Re1 41.4(7) . . . . ?
C6 C5 N2 C2 -66.1(12) . . . . ?
C6 C5 N2 Re1 168.4(9) . . . . ?
C2 N2 Re1 O1 -102.7(5) . . . . ?
C5 N2 Re1 O1 24.8(6) . . . . ?
C2 N2 Re1 O1 77.3(5) . . . 7_666 ?
C5 N2 Re1 O1 -155.2(6) . . . 7_666 ?
C2 N2 Re1 N2 68(100) . . . 7_666 ?
C5 N2 Re1 N2 -164(100) . . . 7_666 ?
C2 N2 Re1 N1 167.0(5) . . . 7_666 ?
C5 N2 Re1 N1 -65.5(6) . . . 7_666 ?
C2 N2 Re1 N1 -13.0(5) . . . . ?
C5 N2 Re1 N1 114.5(6) . . . . ?
C1 N1 Re1 O1 72.8(5) . . . . ?
C3 N1 Re1 O1 -52.9(6) . . . . ?
C1 N1 Re1 O1 -107.2(5) . . . 7_666 ?
C3 N1 Re1 O1 127.1(6) . . . 7_666 ?
C1 N1 Re1 N2 162.7(5) . . . 7_666 ?
C3 N1 Re1 N2 37.0(6) . . . 7_666 ?
C1 N1 Re1 N2 -17.3(5) . . . . ?
C3 N1 Re1 N2 -143.0(6) . . . . ?
C1 N1 Re1 N1 5(100) . . . 7_666 ?
C3 N1 Re1 N1 -121(100) . . . 7_666 ?
